data_7120129
loop_
_publ_author_name
'Nolan, Steven P.'
'Nahra, Fady'
'zinser, caroline'
'brill, marcel'
'Cazin, Catherine S. J.'
'Slawin, Alexandra'
'Cordes, David Bradford'
'Meadows, Rebecca E.'

_publ_section_title
;
 A Simple Synthetic Entryway into Palladium Cross-Coupling Catalysis
;
_journal_name_full 'Chem. Commun.'
_journal_paper_doi 10.1039/C7CC02487H
_journal_year 2017
_chemical_absolute_configuration ad
_chemical_formula_moiety 'C27 H37 N2, C9 H9 Cl2 Pd'
_chemical_formula_sum 'C36 H46 Cl2 N2 Pd'
_chemical_formula_weight 684.08
_chemical_name_systematic '[IPrH][Pd(cin)Cl2]'
_space_group_crystal_system orthorhombic
_space_group_IT_number 19
_space_group_name_Hall 'P 2ac 2ab'
_space_group_name_H-M_alt 'P 21 21 21'
_symmetry_space_group_name_Hall 'P 2ac 2ab'
_symmetry_space_group_name_H-M 'P 21 21 21'
_atom_sites_solution_hydrogens geom
_atom_sites_solution_primary direct
_atom_sites_solution_secondary difmap
_audit_creation_date 2015-11-26
_audit_creation_method 'by CrystalStructure 4.1'
_audit_update_record
;
2015-11-28 deposited with the CCDC.
2017-05-11 downloaded from the CCDC.
;
_cell_angle_alpha 90.0000
_cell_angle_beta 90.0000
_cell_angle_gamma 90.0000
_cell_formula_units_Z 4
_cell_length_a 12.895(3)
_cell_length_b 14.868(4)
_cell_length_c 17.717(4)
_cell_measurement_reflns_used 4198
_cell_measurement_temperature 93
_cell_measurement_theta_max 25.10
_cell_measurement_theta_min 2.40
_cell_volume 3396.8(14)
_computing_cell_refinement 'CrystalClear-SM Expert 2.1 b45'
_computing_data_collection 'CrystalClear-SM Expert 2.1 b45 (Rigaku, 2015)'
_computing_data_reduction 'CrystalClear-SM Expert 2.1 b45'
_computing_molecular_graphics 'CrystalStructure 4.1'
_computing_publication_material 'CrystalStructure 4.1 (Rigaku, 2014)'
_computing_structure_refinement 'SHELXL2013 (Sheldrick, 2008)'
_computing_structure_solution 'DIRDIF99-PATTY (Gould, et al., 1999)'
_diffrn_ambient_temperature 93
_diffrn_detector_area_resol_mean 5.814
_diffrn_measured_fraction_theta_full 0.997
_diffrn_measured_fraction_theta_max 0.996
_diffrn_measurement_device_type 'Rigaku XtaLAB P200'
_diffrn_measurement_method \w
_diffrn_radiation_type 'Mo K\a'
_diffrn_radiation_wavelength 0.71075
_diffrn_reflns_av_R_equivalents 0.0936
_diffrn_reflns_Laue_measured_fraction_full 0.997
_diffrn_reflns_Laue_measured_fraction_max 0.996
_diffrn_reflns_limit_h_max 15
_diffrn_reflns_limit_h_min -15
_diffrn_reflns_limit_k_max 17
_diffrn_reflns_limit_k_min -17
_diffrn_reflns_limit_l_max 21
_diffrn_reflns_limit_l_min -20
_diffrn_reflns_number 43529
_diffrn_reflns_point_group_measured_fraction_full 0.997
_diffrn_reflns_point_group_measured_fraction_max 0.996
_diffrn_reflns_theta_full 25.242
_diffrn_reflns_theta_max 25.255
_diffrn_reflns_theta_min 2.299
_diffrn_standards_number 0
_exptl_absorpt_coefficient_mu 0.730
_exptl_absorpt_correction_T_max 0.971
_exptl_absorpt_correction_T_min 0.697
_exptl_absorpt_correction_type multi-scan
_exptl_absorpt_process_details 'REQAB (Rigaku, 1998)'
_exptl_crystal_colour yellow
_exptl_crystal_density_diffrn 1.338
_exptl_crystal_density_method 'not measured'
_exptl_crystal_description chip
_exptl_crystal_F_000 1424.00
_exptl_crystal_size_max 0.120
_exptl_crystal_size_mid 0.090
_exptl_crystal_size_min 0.040
_refine_diff_density_max 0.95
_refine_diff_density_min -0.59
_refine_ls_abs_structure_details
;
 Flack x determined using 1899 quotients [(I+)-(I-)]/[(I+)+(I-)]
 (Parsons, Flack and Wagner, Acta Cryst. B69 (2013) 249-259).
;
_refine_ls_abs_structure_Flack 0.00(2)
_refine_ls_extinction_method none
_refine_ls_goodness_of_fit_ref 1.023
_refine_ls_hydrogen_treatment constr
_refine_ls_number_parameters 378
_refine_ls_number_reflns 6141
_refine_ls_number_restraints 0
_refine_ls_R_factor_all 0.0631
_refine_ls_R_factor_gt 0.0452
_refine_ls_shift/su_max 0.001
_refine_ls_structure_factor_coef Fsqd
_refine_ls_weighting_details 'w = 1/[\s^2^(Fo^2^)+(0.0623P)^2^] where P=(Fo^2^+2Fc^2^)/3'
_refine_ls_weighting_scheme calc
_refine_ls_wR_factor_gt 0.1014
_refine_ls_wR_factor_ref 0.1093
_reflns_number_gt 5031
_reflns_number_total 6141
_reflns_threshold_expression F^2^>2.0\s(F^2^)
_cod_data_source_file c7cc02487h2.cif
_cod_data_source_block IPrHPdcinCl2
_cod_database_code 7120129

loop_
_space_group_symop_id
_space_group_symop_operation_xyz
1 +X,+Y,+Z
2 1/2+X,1/2-Y,-Z
3 -X,1/2+Y,1/2-Z
4 1/2-X,-Y,1/2+Z

loop_
_atom_site_label
_atom_site_type_symbol
_atom_site_fract_x
_atom_site_fract_y
_atom_site_fract_z
_atom_site_U_iso_or_equiv
_atom_site_adp_type
_atom_site_occupancy
_atom_site_site_symmetry_order
_atom_site_calc_flag
_atom_site_refinement_flags_posn
_atom_site_refinement_flags_adp
Pd1 Pd 0.74133(4) 0.81710(3) 0.88803(3) 0.03567(17) Uani 1 1 d . .
Cl1 Cl 0.88210(13) 0.76091(12) 0.81614(10) 0.0336(4) Uani 1 1 d . .
Cl2 Cl 0.84901(15) 0.87929(12) 0.98369(10) 0.0397(4) Uani 1 1 d . .
N2 N 0.9737(4) 1.0055(3) 0.7894(3) 0.0233(11) Uani 1 1 d . .
N5 N 1.1046(4) 0.9848(3) 0.8621(3) 0.0258(12) Uani 1 1 d . .
C1 C 1.0090(5) 0.9583(4) 0.8474(4) 0.0259(14) Uani 1 1 d . .
H1 H 0.9718 0.9131 0.8739 0.031 Uiso 1 1 calc R U
C3 C 1.0502(5) 1.0649(5) 0.7658(4) 0.0256(15) Uani 1 1 d . .
H3 H 1.0456 1.1067 0.7254 0.031 Uiso 1 1 calc R U
C4 C 1.1315(5) 1.0516(4) 0.8112(4) 0.0286(15) Uani 1 1 d . .
H4 H 1.1960 1.0824 0.8090 0.034 Uiso 1 1 calc R U
C6 C 0.8679(5) 1.0068(4) 0.7603(3) 0.0241(14) Uani 1 1 d . .
C7 C 0.7945(5) 1.0558(5) 0.8005(4) 0.0324(17) Uani 1 1 d . .
C8 C 0.6969(5) 1.0610(5) 0.7686(5) 0.0367(18) Uani 1 1 d . .
H8 H 0.6432 1.0911 0.7952 0.044 Uiso 1 1 calc R U
C9 C 0.6757(5) 1.0240(5) 0.6993(5) 0.0375(18) Uani 1 1 d . .
H9 H 0.6090 1.0317 0.6775 0.045 Uiso 1 1 calc R U
C10 C 0.7501(6) 0.9756(4) 0.6613(4) 0.0363(15) Uani 1 1 d . .
H10 H 0.7337 0.9493 0.6140 0.044 Uiso 1 1 calc R U
C11 C 0.8487(5) 0.9647(4) 0.6910(4) 0.0302(15) Uani 1 1 d . .
C12 C 0.8212(6) 1.1049(6) 0.8729(4) 0.044(2) Uani 1 1 d . .
H12 H 0.8839 1.0751 0.8948 0.053 Uiso 1 1 calc R U
C13 C 0.8502(7) 1.2027(6) 0.8560(5) 0.057(2) Uani 1 1 d . .
H13A H 0.7907 1.2335 0.8333 0.068 Uiso 1 1 calc R U
H13B H 0.9089 1.2041 0.8209 0.068 Uiso 1 1 calc R U
H13C H 0.8696 1.2330 0.9031 0.068 Uiso 1 1 calc R U
C14 C 0.7365(8) 1.1006(5) 0.9317(5) 0.054(2) Uani 1 1 d . .
H14A H 0.7275 1.0383 0.9483 0.065 Uiso 1 1 calc R U
H14B H 0.6715 1.1227 0.9098 0.065 Uiso 1 1 calc R U
H14C H 0.7557 1.1382 0.9749 0.065 Uiso 1 1 calc R U
C15 C 0.9310(6) 0.9116(5) 0.6493(4) 0.0373(17) Uani 1 1 d . .
H15 H 0.9889 0.8992 0.6853 0.045 Uiso 1 1 calc R U
C16 C 0.9745(7) 0.9679(6) 0.5840(5) 0.050(2) Uani 1 1 d . .
H16A H 1.0030 1.0242 0.6038 0.060 Uiso 1 1 calc R U
H16B H 0.9189 0.9813 0.5480 0.060 Uiso 1 1 calc R U
H16C H 1.0295 0.9341 0.5584 0.060 Uiso 1 1 calc R U
C17 C 0.8910(6) 0.8225(5) 0.6206(4) 0.0426(17) Uani 1 1 d . .
H17A H 0.8356 0.8330 0.5838 0.051 Uiso 1 1 calc R U
H17B H 0.8637 0.7873 0.6630 0.051 Uiso 1 1 calc R U
H17C H 0.9477 0.7893 0.5965 0.051 Uiso 1 1 calc R U
C18 C 1.1682(5) 0.9546(4) 0.9244(4) 0.0312(16) Uani 1 1 d . .
C19 C 1.1687(6) 1.0061(5) 0.9906(4) 0.0407(18) Uani 1 1 d . .
C20 C 1.2315(7) 0.9783(5) 1.0484(5) 0.052(2) Uani 1 1 d . .
H20 H 1.2342 1.0118 1.0941 0.063 Uiso 1 1 calc R U
C21 C 1.2918(7) 0.9002(6) 1.0402(6) 0.059(3) Uani 1 1 d . .
H21 H 1.3358 0.8820 1.0804 0.071 Uiso 1 1 calc R U
C22 C 1.2885(6) 0.8509(5) 0.9771(6) 0.053(2) Uani 1 1 d . .
H22 H 1.3291 0.7977 0.9739 0.064 Uiso 1 1 calc R U
C23 C 1.2268(5) 0.8759(5) 0.9158(4) 0.0391(17) Uani 1 1 d . .
C24 C 1.1008(7) 1.0889(5) 1.0002(4) 0.0403(18) Uani 1 1 d . .
H24 H 1.0735 1.1058 0.9493 0.048 Uiso 1 1 calc R U
C25 C 1.1608(7) 1.1688(5) 1.0309(5) 0.052(2) Uani 1 1 d . .
H25A H 1.2180 1.1831 0.9966 0.063 Uiso 1 1 calc R U
H25B H 1.1886 1.1539 1.0808 0.063 Uiso 1 1 calc R U
H25C H 1.1144 1.2208 1.0350 0.063 Uiso 1 1 calc R U
C26 C 1.0084(8) 1.0690(6) 1.0506(6) 0.060(2) Uani 1 1 d . .
H26A H 1.0321 1.0609 1.1027 0.072 Uiso 1 1 calc R U
H26B H 0.9741 1.0139 1.0333 0.072 Uiso 1 1 calc R U
H26C H 0.9594 1.1193 1.0484 0.072 Uiso 1 1 calc R U
C27 C 1.2221(5) 0.8171(5) 0.8464(5) 0.0417(17) Uani 1 1 d . .
H27 H 1.1836 0.8504 0.8061 0.050 Uiso 1 1 calc R U
C28 C 1.3305(6) 0.7955(6) 0.8167(6) 0.060(3) Uani 1 1 d . .
H28A H 1.3680 0.7596 0.8542 0.072 Uiso 1 1 calc R U
H28B H 1.3682 0.8516 0.8074 0.072 Uiso 1 1 calc R U
H28C H 1.3248 0.7614 0.7695 0.072 Uiso 1 1 calc R U
C29 C 1.1623(6) 0.7298(5) 0.8641(5) 0.044(2) Uani 1 1 d . .
H29A H 1.0910 0.7447 0.8786 0.053 Uiso 1 1 calc R U
H29B H 1.1965 0.6981 0.9057 0.053 Uiso 1 1 calc R U
H29C H 1.1613 0.6913 0.8192 0.053 Uiso 1 1 calc R U
C31 C 0.5974(6) 0.8644(7) 0.9305(6) 0.062(3) Uani 1 1 d . .
H31A H 0.6325 0.9159 0.9118 0.075 Uiso 1 1 calc R U
H31B H 0.5733 0.8632 0.9812 0.075 Uiso 1 1 calc R U
C32 C 0.5817(5) 0.7919(5) 0.8846(6) 0.051(2) Uani 1 1 d . .
H32 H 0.5464 0.7409 0.9043 0.062 Uiso 1 1 calc R U
C33 C 0.6148(6) 0.7900(6) 0.8114(5) 0.052(2) Uani 1 1 d . .
H33 H 0.6429 0.8442 0.7919 0.062 Uiso 1 1 calc R U
C34 C 0.6114(5) 0.7113(5) 0.7588(5) 0.0394(18) Uani 1 1 d . .
C35 C 0.6012(6) 0.6245(6) 0.7813(6) 0.054(2) Uani 1 1 d . .
H35 H 0.6003 0.6120 0.8339 0.065 Uiso 1 1 calc R U
C36 C 0.5926(6) 0.5562(7) 0.7334(6) 0.056(2) Uani 1 1 d . .
H36 H 0.5881 0.4963 0.7519 0.068 Uiso 1 1 calc R U
C37 C 0.5903(6) 0.5717(7) 0.6590(7) 0.058(3) Uani 1 1 d . .
H37 H 0.5803 0.5224 0.6257 0.070 Uiso 1 1 calc R U
C38 C 0.6020(6) 0.6570(7) 0.6288(6) 0.062(3) Uani 1 1 d . .
H38 H 0.6029 0.6671 0.5759 0.075 Uiso 1 1 calc R U
C39 C 0.6128(7) 0.7292(6) 0.6821(6) 0.062(3) Uani 1 1 d . .
H39 H 0.6209 0.7892 0.6647 0.074 Uiso 1 1 calc R U

loop_
_atom_site_aniso_label
_atom_site_aniso_U_11
_atom_site_aniso_U_22
_atom_site_aniso_U_33
_atom_site_aniso_U_23
_atom_site_aniso_U_13
_atom_site_aniso_U_12
Pd1 0.0278(3) 0.0301(2) 0.0491(3) -0.0077(3) 0.0013(3) 0.0010(2)
Cl1 0.0278(8) 0.0291(9) 0.0438(10) -0.0050(8) 0.0042(7) -0.0014(7)
Cl2 0.0469(11) 0.0316(9) 0.0407(10) -0.0041(8) 0.0044(8) -0.0136(8)
N2 0.019(3) 0.022(3) 0.029(3) -0.003(2) 0.002(2) 0.001(2)
N5 0.022(3) 0.023(3) 0.032(3) -0.004(2) -0.005(2) 0.000(2)
C1 0.026(3) 0.019(3) 0.033(4) -0.002(3) 0.000(3) 0.001(3)
C3 0.018(3) 0.027(4) 0.031(4) 0.006(3) 0.001(3) -0.001(3)
C4 0.024(3) 0.020(3) 0.042(4) 0.003(3) 0.001(3) -0.004(3)
C6 0.017(3) 0.021(3) 0.034(4) 0.007(3) -0.001(3) -0.001(2)
C7 0.027(3) 0.031(4) 0.039(4) 0.000(3) 0.004(3) 0.001(3)
C8 0.023(3) 0.030(4) 0.057(5) -0.001(4) 0.006(3) 0.004(3)
C9 0.023(3) 0.030(4) 0.059(5) 0.007(4) -0.009(3) -0.001(3)
C10 0.039(4) 0.026(3) 0.044(4) 0.000(3) -0.013(4) 0.003(4)
C11 0.027(3) 0.026(3) 0.037(4) 0.006(3) -0.005(3) 0.001(3)
C12 0.029(4) 0.053(5) 0.050(5) -0.007(4) 0.000(3) 0.013(3)
C13 0.044(5) 0.059(6) 0.068(6) -0.032(5) 0.014(4) -0.021(4)
C14 0.069(6) 0.041(4) 0.053(5) 0.001(4) 0.021(5) 0.010(5)
C15 0.033(4) 0.044(4) 0.035(4) -0.005(3) -0.009(3) 0.005(3)
C16 0.041(5) 0.062(6) 0.046(5) -0.006(4) -0.004(3) -0.008(4)
C17 0.055(4) 0.035(4) 0.038(4) -0.006(4) -0.011(4) 0.015(4)
C18 0.028(4) 0.023(3) 0.043(4) 0.009(3) -0.011(3) -0.009(3)
C19 0.041(4) 0.031(4) 0.050(5) 0.009(4) -0.016(4) -0.016(3)
C20 0.065(6) 0.034(4) 0.059(5) 0.011(3) -0.031(5) -0.018(4)
C21 0.058(6) 0.042(5) 0.077(6) 0.022(5) -0.047(5) -0.021(4)
C22 0.035(4) 0.034(4) 0.091(7) 0.014(5) -0.028(4) -0.005(3)
C23 0.032(4) 0.026(3) 0.060(5) 0.005(3) -0.013(3) -0.006(3)
C24 0.054(5) 0.033(4) 0.033(4) 0.006(3) -0.006(4) -0.008(4)
C25 0.068(6) 0.031(4) 0.058(5) 0.001(4) -0.011(4) -0.016(4)
C26 0.070(6) 0.039(5) 0.070(6) -0.012(4) 0.006(5) -0.015(5)
C27 0.030(4) 0.027(3) 0.068(5) 0.007(4) -0.015(3) 0.005(3)
C28 0.030(4) 0.037(5) 0.114(8) -0.005(5) -0.007(5) -0.004(3)
C29 0.028(4) 0.030(4) 0.073(6) 0.001(4) -0.013(4) 0.002(3)
C31 0.031(4) 0.080(7) 0.076(6) -0.027(5) 0.007(4) 0.011(4)
C32 0.022(3) 0.046(4) 0.086(6) -0.014(5) 0.010(4) 0.000(3)
C33 0.025(4) 0.057(6) 0.074(6) 0.003(5) -0.008(4) -0.008(4)
C34 0.020(3) 0.037(4) 0.061(5) -0.005(4) -0.007(3) -0.003(3)
C35 0.029(4) 0.045(5) 0.088(6) 0.005(5) 0.006(4) 0.005(4)
C36 0.035(5) 0.049(5) 0.085(8) -0.007(5) 0.004(5) -0.008(4)
C37 0.021(4) 0.065(6) 0.088(8) -0.025(6) -0.008(4) -0.001(4)
C38 0.035(4) 0.091(8) 0.061(6) -0.005(5) -0.017(4) 0.001(4)
C39 0.042(5) 0.053(5) 0.091(8) 0.015(5) -0.010(5) 0.005(4)

loop_
_atom_type_symbol
_atom_type_description
_atom_type_scat_dispersion_real
_atom_type_scat_dispersion_imag
_atom_type_scat_source
C C 0.0033 0.0016
;
International Tables for Crystallography
(Vol. C, Tables 4.2.6.8 and 6.1.1.4)
;
H H 0.0000 0.0000
;
International Tables for Crystallography
(Vol. C, Table 6.1.1.4)
;
Cl Cl 0.1484 0.1585
;
International Tables for Crystallography
(Vol. C, Tables 4.2.6.8 and 6.1.1.4)
;
N N 0.0061 0.0033
;
International Tables for Crystallography
(Vol. C, Tables 4.2.6.8 and 6.1.1.4)
;
Pd Pd -0.9988 1.0072
;
International Tables for Crystallography
(Vol. C, Tables 4.2.6.8 and 6.1.1.4)
;

loop_
_geom_angle_atom_site_label_1
_geom_angle_atom_site_label_2
_geom_angle_atom_site_label_3
_geom_angle
C32 Pd1 C31 37.8(3)
C32 Pd1 C33 37.4(3)
C31 Pd1 C33 67.9(4)
C32 Pd1 Cl1 132.4(2)
C31 Pd1 Cl1 167.7(3)
C33 Pd1 Cl1 100.1(2)
C32 Pd1 Cl2 131.7(3)
C31 Pd1 Cl2 97.4(3)
C33 Pd1 Cl2 164.0(3)
Cl1 Pd1 Cl2 94.18(7)
C1 N2 C3 109.1(5)
C1 N2 C6 127.0(5)
C3 N2 C6 123.3(5)
C1 N5 C4 108.6(5)
C1 N5 C18 126.0(6)
C4 N5 C18 125.2(5)
N5 C1 N2 108.4(6)
N5 C1 H1 125.8
N2 C1 H1 125.8
C4 C3 N2 106.4(6)
C4 C3 H3 126.8
N2 C3 H3 126.8
C3 C4 N5 107.5(6)
C3 C4 H4 126.2
N5 C4 H4 126.2
C7 C6 C11 124.3(6)
C7 C6 N2 117.6(6)
C11 C6 N2 118.0(5)
C8 C7 C6 116.1(7)
C8 C7 C12 121.8(6)
C6 C7 C12 122.1(6)
C9 C8 C7 121.7(7)
C9 C8 H8 119.2
C7 C8 H8 119.2
C8 C9 C10 120.6(7)
C8 C9 H9 119.7
C10 C9 H9 119.7
C9 C10 C11 121.1(6)
C9 C10 H10 119.5
C11 C10 H10 119.5
C10 C11 C6 116.3(6)
C10 C11 C15 121.2(6)
C6 C11 C15 122.5(6)
C14 C12 C7 113.5(6)
C14 C12 C13 110.5(6)
C7 C12 C13 110.4(7)
C14 C12 H12 107.4
C7 C12 H12 107.4
C13 C12 H12 107.4
C12 C13 H13A 109.5
C12 C13 H13B 109.5
H13A C13 H13B 109.5
C12 C13 H13C 109.5
H13A C13 H13C 109.5
H13B C13 H13C 109.5
C12 C14 H14A 109.5
C12 C14 H14B 109.5
H14A C14 H14B 109.5
C12 C14 H14C 109.5
H14A C14 H14C 109.5
H14B C14 H14C 109.5
C17 C15 C11 112.5(6)
C17 C15 C16 110.5(6)
C11 C15 C16 109.9(6)
C17 C15 H15 107.9
C11 C15 H15 107.9
C16 C15 H15 107.9
C15 C16 H16A 109.5
C15 C16 H16B 109.5
H16A C16 H16B 109.5
C15 C16 H16C 109.5
H16A C16 H16C 109.5
H16B C16 H16C 109.5
C15 C17 H17A 109.5
C15 C17 H17B 109.5
H17A C17 H17B 109.5
C15 C17 H17C 109.5
H17A C17 H17C 109.5
H17B C17 H17C 109.5
C19 C18 C23 123.1(6)
C19 C18 N5 118.2(6)
C23 C18 N5 118.8(6)
C20 C19 C18 117.7(8)
C20 C19 C24 120.0(7)
C18 C19 C24 122.3(6)
C19 C20 C21 119.9(8)
C19 C20 H20 120.0
C21 C20 H20 120.0
C22 C21 C20 121.5(7)
C22 C21 H21 119.3
C20 C21 H21 119.3
C21 C22 C23 121.5(8)
C21 C22 H22 119.2
C23 C22 H22 119.2
C22 C23 C18 116.4(7)
C22 C23 C27 120.2(7)
C18 C23 C27 123.4(6)
C26 C24 C25 110.0(7)
C26 C24 C19 111.2(6)
C25 C24 C19 112.3(7)
C26 C24 H24 107.7
C25 C24 H24 107.7
C19 C24 H24 107.7
C24 C25 H25A 109.5
C24 C25 H25B 109.5
H25A C25 H25B 109.5
C24 C25 H25C 109.5
H25A C25 H25C 109.5
H25B C25 H25C 109.5
C24 C26 H26A 109.5
C24 C26 H26B 109.5
H26A C26 H26B 109.5
C24 C26 H26C 109.5
H26A C26 H26C 109.5
H26B C26 H26C 109.5
C23 C27 C28 111.4(6)
C23 C27 C29 109.9(7)
C28 C27 C29 110.6(6)
C23 C27 H27 108.3
C28 C27 H27 108.3
C29 C27 H27 108.3
C27 C28 H28A 109.5
C27 C28 H28B 109.5
H28A C28 H28B 109.5
C27 C28 H28C 109.5
H28A C28 H28C 109.5
H28B C28 H28C 109.5
C27 C29 H29A 109.5
C27 C29 H29B 109.5
H29A C29 H29B 109.5
C27 C29 H29C 109.5
H29A C29 H29C 109.5
H29B C29 H29C 109.5
C32 C31 Pd1 70.0(4)
C32 C31 H31A 120.0
Pd1 C31 H31A 74.1
C32 C31 H31B 120.0
Pd1 C31 H31B 128.0
H31A C31 H31B 120.0
C33 C32 C31 122.4(9)
C33 C32 Pd1 74.0(4)
C31 C32 Pd1 72.2(5)
C33 C32 H32 118.8
C31 C32 H32 118.8
Pd1 C32 H32 127.1
C32 C33 C34 126.8(8)
C32 C33 Pd1 68.6(5)
C34 C33 Pd1 124.0(5)
C32 C33 H33 116.6
C34 C33 H33 116.6
Pd1 C33 H33 77.4
C35 C34 C39 118.2(8)
C35 C34 C33 124.3(8)
C39 C34 C33 117.5(8)
C36 C35 C34 123.2(10)
C36 C35 H35 118.4
C34 C35 H35 118.4
C35 C36 C37 119.9(10)
C35 C36 H36 120.0
C37 C36 H36 120.0
C36 C37 C38 122.4(9)
C36 C37 H37 118.8
C38 C37 H37 118.8
C37 C38 C39 116.2(9)
C37 C38 H38 121.9
C39 C38 H38 121.9
C34 C39 C38 120.0(9)
C34 C39 H39 120.0
C38 C39 H39 120.0

loop_
_geom_bond_atom_site_label_1
_geom_bond_atom_site_label_2
_geom_bond_distance
Pd1 C32 2.094(7)
Pd1 C31 2.122(8)
Pd1 C33 2.161(8)
Pd1 Cl1 2.3696(18)
Pd1 Cl2 2.3782(19)
N2 C1 1.325(8)
N2 C3 1.388(8)
N2 C6 1.459(8)
N5 C1 1.320(8)
N5 C4 1.386(8)
N5 C18 1.447(8)
C1 H1 0.9500
C3 C4 1.336(9)
C3 H3 0.9500
C4 H4 0.9500
C6 C7 1.391(9)
C6 C11 1.400(9)
C7 C8 1.381(10)
C7 C12 1.515(11)
C8 C9 1.372(11)
C8 H8 0.9500
C9 C10 1.375(10)
C9 H9 0.9500
C10 C11 1.385(10)
C10 H10 0.9500
C11 C15 1.515(10)
C12 C14 1.510(11)
C12 C13 1.530(12)
C12 H12 1.0000
C13 H13A 0.9800
C13 H13B 0.9800
C13 H13C 0.9800
C14 H14A 0.9800
C14 H14B 0.9800
C14 H14C 0.9800
C15 C17 1.509(10)
C15 C16 1.534(12)
C15 H15 1.0000
C16 H16A 0.9800
C16 H16B 0.9800
C16 H16C 0.9800
C17 H17A 0.9800
C17 H17B 0.9800
C17 H17C 0.9800
C18 C19 1.400(11)
C18 C23 1.402(10)
C19 C20 1.370(11)
C19 C24 1.520(11)
C20 C21 1.405(13)
C20 H20 0.9500
C21 C22 1.338(13)
C21 H21 0.9500
C22 C23 1.397(11)
C22 H22 0.9500
C23 C27 1.511(11)
C24 C26 1.517(12)
C24 C25 1.518(10)
C24 H24 1.0000
C25 H25A 0.9800
C25 H25B 0.9800
C25 H25C 0.9800
C26 H26A 0.9800
C26 H26B 0.9800
C26 H26C 0.9800
C27 C28 1.527(11)
C27 C29 1.541(10)
C27 H27 1.0000
C28 H28A 0.9800
C28 H28B 0.9800
C28 H28C 0.9800
C29 H29A 0.9800
C29 H29B 0.9800
C29 H29C 0.9800
C31 C32 1.366(12)
C31 H31A 0.9500
C31 H31B 0.9500
C32 C33 1.364(13)
C32 H32 0.9500
C33 C34 1.496(12)
C33 H33 0.9500
C34 C35 1.357(11)
C34 C39 1.385(13)
C35 C36 1.330(13)
C35 H35 0.9500
C36 C37 1.338(14)
C36 H36 0.9500
C37 C38 1.384(14)
C37 H37 0.9500
C38 C39 1.437(13)
C38 H38 0.9500
C39 H39 0.9500

loop_
_geom_torsion_atom_site_label_1
_geom_torsion_atom_site_label_2
_geom_torsion_atom_site_label_3
_geom_torsion_atom_site_label_4
_geom_torsion
C4 N5 C1 N2 -0.1(7)
C18 N5 C1 N2 175.4(6)
C3 N2 C1 N5 0.0(7)
C6 N2 C1 N5 -171.4(5)
C1 N2 C3 C4 0.1(7)
C6 N2 C3 C4 171.9(6)
N2 C3 C4 N5 -0.1(7)
C1 N5 C4 C3 0.1(7)
C18 N5 C4 C3 -175.4(6)
C1 N2 C6 C7 76.4(8)
C3 N2 C6 C7 -93.9(7)
C1 N2 C6 C11 -108.3(7)
C3 N2 C6 C11 81.4(8)
C11 C6 C7 C8 0.5(10)
N2 C6 C7 C8 175.4(6)
C11 C6 C7 C12 -176.1(7)
N2 C6 C7 C12 -1.2(10)
C6 C7 C8 C9 -3.2(11)
C12 C7 C8 C9 173.4(7)
C7 C8 C9 C10 3.7(11)
C8 C9 C10 C11 -1.3(11)
C9 C10 C11 C6 -1.3(10)
C9 C10 C11 C15 -179.9(6)
C7 C6 C11 C10 1.7(10)
N2 C6 C11 C10 -173.2(6)
C7 C6 C11 C15 -179.7(7)
N2 C6 C11 C15 5.4(9)
C8 C7 C12 C14 41.6(10)
C6 C7 C12 C14 -142.0(7)
C8 C7 C12 C13 -83.1(9)
C6 C7 C12 C13 93.3(8)
C10 C11 C15 C17 -47.3(9)
C6 C11 C15 C17 134.2(7)
C10 C11 C15 C16 76.3(8)
C6 C11 C15 C16 -102.3(7)
C1 N5 C18 C19 -94.5(8)
C4 N5 C18 C19 80.4(8)
C1 N5 C18 C23 85.9(8)
C4 N5 C18 C23 -99.3(7)
C23 C18 C19 C20 1.4(11)
N5 C18 C19 C20 -178.2(7)
C23 C18 C19 C24 -177.0(7)
N5 C18 C19 C24 3.4(10)
C18 C19 C20 C21 -0.4(12)
C24 C19 C20 C21 178.0(7)
C19 C20 C21 C22 -1.0(13)
C20 C21 C22 C23 1.4(13)
C21 C22 C23 C18 -0.5(12)
C21 C22 C23 C27 -178.0(8)
C19 C18 C23 C22 -1.0(11)
N5 C18 C23 C22 178.7(6)
C19 C18 C23 C27 176.4(7)
N5 C18 C23 C27 -4.0(10)
C20 C19 C24 C26 -74.5(9)
C18 C19 C24 C26 103.9(8)
C20 C19 C24 C25 49.3(10)
C18 C19 C24 C25 -132.3(7)
C22 C23 C27 C28 -52.2(10)
C18 C23 C27 C28 130.5(8)
C22 C23 C27 C29 70.7(8)
C18 C23 C27 C29 -106.6(8)
Pd1 C31 C32 C33 -56.9(7)
C31 C32 C33 C34 173.3(8)
Pd1 C32 C33 C34 117.2(8)
C31 C32 C33 Pd1 56.1(7)
C32 C33 C34 C35 -18.8(12)
Pd1 C33 C34 C35 68.7(10)
C32 C33 C34 C39 157.4(8)
Pd1 C33 C34 C39 -115.1(8)
C39 C34 C35 C36 0.0(12)
C33 C34 C35 C36 176.1(8)
C34 C35 C36 C37 -2.2(13)
C35 C36 C37 C38 3.4(13)
C36 C37 C38 C39 -2.4(12)
C35 C34 C39 C38 1.0(12)
C33 C34 C39 C38 -175.4(7)
C37 C38 C39 C34 0.2(12)
